data_2201784
loop_
_publ_author_name
'Kooijman, Huub'
'Spek, Anthony L.'

_publ_section_title
;(1<i>E</i>,3<i>S</i>,4a<i>R</i>,12a<i>R</i>)-3-Isopropenyl-8-methoxy-3,4,4a,5,6,11,12,12a-octahydro-1(2<i>H</i>)-chrysenone
 oxime
;
_journal_issue 2
_journal_name_full 'Acta Crystallographica Section E'
_journal_page_first o121
_journal_page_last o123
_journal_paper_doi 10.1107/S1600536802023693
_journal_volume 59
_journal_year 2003
_chemical_formula_iupac 'C23 H29 N O2'
_chemical_formula_moiety 'C23 H29 N O2'
_chemical_formula_sum 'C23 H29 N O2'
_chemical_formula_weight 351.47
_chemical_name_systematic ' ?'
_space_group_IT_number 4
_symmetry_cell_setting monoclinic
_symmetry_space_group_name_Hall 'P 2yb'
_symmetry_space_group_name_H-M 'P 1 21 1'
_atom_sites_solution_hydrogens geom
_atom_sites_solution_primary direct
_atom_sites_solution_secondary difmap
_cell_angle_alpha 90
_cell_angle_beta 95.535(8)
_cell_angle_gamma 90
_cell_formula_units_Z 4
_cell_length_a 8.137(2)
_cell_length_b 7.519(2)
_cell_length_c 31.439(8)
_cell_measurement_reflns_used 212
_cell_measurement_temperature 150
_cell_measurement_theta_max 25.0
_cell_measurement_theta_min 2.0
_cell_volume 1914.5(8)
_computing_cell_refinement 'DENZO (Otwinowski & Minor, 1997)'
_computing_data_collection 'COLLECT (Nonius, 1998)'
_computing_data_reduction DENZO
_computing_molecular_graphics 'PLATON (Spek, 2002)'
_computing_publication_material PLATON
_computing_structure_refinement 'SHELXL97 (Sheldrick, 1997)'
_computing_structure_solution 'SHELXS86 (Sheldrick, 1985)'
_diffrn_ambient_temperature 150
_diffrn_detector_area_resol_mean 18.4
_diffrn_measured_fraction_theta_full 0.989
_diffrn_measured_fraction_theta_max 0.989
_diffrn_measurement_device_type 'Nonius KappaCCD area-detector'
_diffrn_measurement_method '\f scans and \w scans with \k offset'
_diffrn_radiation_monochromator graphite
_diffrn_radiation_source 'Rotating Anode'
_diffrn_radiation_type MoK\a
_diffrn_radiation_wavelength 0.71073
_diffrn_reflns_av_R_equivalents 0.0964
_diffrn_reflns_av_sigmaI/netI 0.0590
_diffrn_reflns_limit_h_max 9
_diffrn_reflns_limit_h_min -9
_diffrn_reflns_limit_k_max 9
_diffrn_reflns_limit_k_min -9
_diffrn_reflns_limit_l_max 37
_diffrn_reflns_limit_l_min -37
_diffrn_reflns_number 37857
_diffrn_reflns_reduction_process ' ?'
_diffrn_reflns_theta_full 25.42
_diffrn_reflns_theta_max 25.42
_diffrn_reflns_theta_min 1.30
_diffrn_standards_number 0
_exptl_absorpt_coefficient_mu 0.077
_exptl_absorpt_correction_type none
_exptl_crystal_colour colourless
_exptl_crystal_density_diffrn 1.219
_exptl_crystal_density_method 'Not Measured'
_exptl_crystal_description plate
_exptl_crystal_F_000 760
_exptl_crystal_size_max 0.300
_exptl_crystal_size_mid 0.180
_exptl_crystal_size_min 0.020
_refine_diff_density_max 0.238
_refine_diff_density_min -0.244
_refine_ls_extinction_method none
_refine_ls_goodness_of_fit_ref 1.071
_refine_ls_hydrogen_treatment constr
_refine_ls_matrix_type full
_refine_ls_number_parameters 469
_refine_ls_number_reflns 3787
_refine_ls_number_restraints 1
_refine_ls_restrained_S_all 1.071
_refine_ls_R_factor_all 0.0916
_refine_ls_R_factor_gt 0.0574
_refine_ls_shift/su_max <0.001
_refine_ls_shift/su_mean 0.000
_refine_ls_structure_factor_coef Fsqd
_refine_ls_weighting_details 'w = 1/[\s^2^(F~o~^2^)+(0.0776P)^2^+0.92P] where P = (F~o~^2^+2Fc^2^)/3'
_refine_ls_weighting_scheme calc
_refine_ls_wR_factor_gt 0.1409
_refine_ls_wR_factor_ref 0.1561
_reflns_number_gt 2770
_reflns_number_total 3787
_reflns_threshold_expression I>2\s(I)
_cod_data_source_file bt6222.cif
_cod_data_source_block I
_cod_depositor_comments
;
The following automatic conversions were performed:
'_symmetry_cell_setting' value 'Monoclinic' changed to 'monoclinic'
according to '/home/saulius/struct/CIF-dictionaries/cif_core.dic'
dictionary named 'cif_core.dic' version 2.4.1 from 2010-06-29.

Automatic conversion script
Id: cif_fix_enum 1527 2010-12-29 10:47:43Z saulius 

The following automatic conversions were performed:

'_symmetry_cell_setting' value 'Monoclinic' changed to 'monoclinic'
according to /home/saulius/struct/CIF-dictionaries/cif_core.dic
dictionary named 'cif_core.dic' version 2.4.1 from
2010-06-29.

'_atom_sites_solution_primary' value 'direct ' changed
to 'direct' according to
/home/saulius/struct/CIF-dictionaries/cif_core.dic dictionary named
'cif_core.dic' version 2.4.1 from
2010-06-29.

'_atom_sites_solution_secondary' value 'difmap ' changed
to 'difmap' according to
/home/saulius/struct/CIF-dictionaries/cif_core.dic dictionary named
'cif_core.dic' version 2.4.1 from
2010-06-29.

'_refine_ls_weighting_scheme' value 'calc ' changed to
'calc' according to
/home/saulius/struct/CIF-dictionaries/cif_core.dic dictionary named
'cif_core.dic' version 2.4.1 from 2010-06-29.

Automatic conversion script
Id: cif_fix_values 1715 2011-07-08 13:25:40Z adriana 
;
_cod_original_sg_symbol_H-M 'P 21'
_cod_database_code 2201784
_cod_database_fobs_code 2201784

loop_
_symmetry_equiv_pos_as_xyz
x,y,z
-x,1/2+y,-z

loop_
_atom_site_aniso_label
_atom_site_aniso_U_11
_atom_site_aniso_U_22
_atom_site_aniso_U_33
_atom_site_aniso_U_12
_atom_site_aniso_U_13
_atom_site_aniso_U_23
O14 0.043(2) 0.046(2) 0.0284(18) 0.0004(19) 0.0022(15) 0.0083(17)
O18 0.054(2) 0.035(2) 0.032(2) 0.0060(18) 0.0068(17) -0.0021(16)
N13 0.039(2) 0.031(2) 0.030(2) 0.003(2) 0.0028(18) 0.0044(19)
C1 0.034(3) 0.026(3) 0.029(3) -0.006(2) 0.000(2) 0.002(2)
C2 0.035(3) 0.032(3) 0.038(3) 0.000(2) 0.005(2) 0.002(2)
C3 0.033(3) 0.032(3) 0.032(3) 0.005(2) 0.002(2) 0.001(2)
C4 0.035(3) 0.026(3) 0.037(3) 0.002(2) 0.000(2) 0.000(2)
C4A 0.035(3) 0.023(3) 0.031(3) -0.002(2) 0.001(2) -0.001(2)
C4B 0.034(3) 0.024(3) 0.030(3) 0.000(2) 0.001(2) 0.004(2)
C5 0.043(3) 0.022(2) 0.033(3) 0.008(2) 0.004(2) 0.000(2)
C6 0.041(3) 0.029(3) 0.039(3) 0.008(2) 0.001(2) 0.005(2)
C6A 0.029(3) 0.025(3) 0.034(3) 0.001(2) 0.000(2) 0.000(2)
C7 0.035(3) 0.026(3) 0.039(3) 0.006(2) -0.001(2) 0.003(2)
C8 0.033(3) 0.029(3) 0.030(3) -0.005(2) 0.002(2) 0.000(2)
C9 0.032(3) 0.026(3) 0.038(3) 0.000(2) 0.007(2) -0.005(2)
C10 0.037(3) 0.025(3) 0.036(3) 0.005(2) 0.004(2) 0.005(2)
C10A 0.028(3) 0.021(2) 0.033(3) 0.001(2) -0.001(2) 0.003(2)
C10B 0.028(3) 0.020(3) 0.035(3) 0.002(2) 0.000(2) -0.002(2)
C11 0.052(3) 0.022(3) 0.031(3) -0.001(2) 0.004(2) 0.003(2)
C12 0.037(3) 0.020(2) 0.036(3) 0.004(2) 0.001(2) 0.003(2)
C12A 0.033(3) 0.024(2) 0.032(3) 0.002(2) 0.002(2) 0.004(2)
C15 0.037(3) 0.035(3) 0.030(3) 0.000(3) 0.006(2) -0.001(2)
C16 0.053(4) 0.029(3) 0.055(3) 0.001(3) 0.002(3) 0.002(3)
C17 0.053(4) 0.039(3) 0.045(3) 0.002(3) -0.005(3) -0.009(3)
C19 0.047(3) 0.043(3) 0.039(3) 0.003(3) 0.009(2) 0.001(3)
C20 0.032(3) 0.033(3) 0.037(3) 0.000(2) 0.003(2) 0.006(2)
O64 0.043(2) 0.038(2) 0.0300(19) 0.0031(17) -0.0016(15) -0.0029(16)
O68 0.062(2) 0.041(2) 0.0323(19) 0.006(2) 0.0015(17) -0.0005(18)
N63 0.044(3) 0.029(2) 0.026(2) 0.0026(19) 0.0026(19) -0.0001(18)
C51 0.031(3) 0.015(2) 0.034(3) 0.000(2) -0.003(2) 0.001(2)
C52 0.035(3) 0.025(3) 0.034(3) -0.001(2) 0.003(2) -0.003(2)
C53 0.032(3) 0.024(3) 0.038(3) 0.001(2) 0.009(2) 0.001(2)
C54 0.031(3) 0.021(2) 0.039(3) 0.000(2) 0.001(2) 0.000(2)
C54A 0.023(2) 0.020(2) 0.036(3) 0.001(2) 0.003(2) 0.000(2)
C54B 0.021(2) 0.021(3) 0.039(3) -0.002(2) 0.003(2) -0.003(2)
C55 0.033(3) 0.024(3) 0.038(3) 0.003(2) 0.006(2) -0.002(2)
C56 0.040(3) 0.030(3) 0.043(3) -0.006(3) 0.002(2) -0.004(2)
C56A 0.022(3) 0.029(3) 0.034(3) 0.001(2) -0.002(2) 0.000(2)
C57 0.033(3) 0.032(3) 0.041(3) 0.005(2) -0.003(2) -0.002(2)
C58 0.036(3) 0.036(3) 0.029(3) 0.010(2) -0.002(2) -0.002(2)
C59 0.032(3) 0.033(3) 0.037(3) -0.002(2) 0.006(2) 0.008(2)
C60 0.036(3) 0.026(3) 0.037(3) -0.005(2) 0.002(2) -0.001(2)
C60A 0.024(3) 0.023(3) 0.036(3) 0.002(2) 0.002(2) -0.001(2)
C60B 0.025(3) 0.027(3) 0.034(3) -0.004(2) 0.005(2) 0.000(2)
C61 0.044(3) 0.022(3) 0.032(3) -0.007(2) -0.001(2) 0.002(2)
C62 0.033(3) 0.022(2) 0.034(3) -0.006(2) -0.001(2) 0.000(2)
C62A 0.027(3) 0.021(2) 0.032(3) -0.003(2) -0.0002(19) 0.001(2)
C65 0.041(3) 0.023(2) 0.031(3) 0.000(2) 0.011(2) 0.001(2)
C66 0.061(4) 0.023(3) 0.048(3) -0.002(3) 0.006(3) 0.001(2)
C67 0.053(4) 0.029(3) 0.044(3) 0.004(3) 0.000(3) 0.006(2)
C69 0.071(4) 0.049(4) 0.034(3) -0.006(3) 0.005(3) 0.006(3)
C70 0.031(3) 0.030(3) 0.036(3) -0.001(2) 0.004(2) -0.002(2)

loop_
_atom_site_label
_atom_site_fract_x
_atom_site_fract_y
_atom_site_fract_z
_atom_site_U_iso_or_equiv
_atom_site_thermal_displace_type
_atom_site_calc_flag
_atom_site_refinement_flags
_atom_site_occupancy
_atom_site_type_symbol
O14 0.7483(4) 0.7763(5) 0.24098(10) 0.0392(11) Uani . . 1.000 O
O18 0.6712(5) 0.5124(5) 0.62014(10) 0.0402(12) Uani . . 1.000 O
N13 0.6859(5) 0.7490(5) 0.28110(12) 0.0334(12) Uani . . 1.000 N
C1 0.7887(6) 0.6681(6) 0.30820(14) 0.0299(17) Uani . . 1.000 C
C2 0.9552(6) 0.6077(7) 0.29795(15) 0.0349(17) Uani . . 1.000 C
C3 1.0086(6) 0.4306(7) 0.31799(14) 0.0324(17) Uani . . 1.000 C
C4 0.9908(6) 0.4377(7) 0.36576(14) 0.0329(17) Uani . . 1.000 C
C4A 0.8103(6) 0.4701(6) 0.37458(14) 0.0298(17) Uani . . 1.000 C
C4B 0.7931(6) 0.4661(6) 0.42211(15) 0.0295(17) Uani . . 1.000 C
C5 0.8117(6) 0.2845(6) 0.44305(14) 0.0326(16) Uani . . 1.000 C
C6 0.8782(6) 0.2979(7) 0.48936(14) 0.0365(17) Uani . . 1.000 C
C6A 0.7876(6) 0.4347(6) 0.51302(15) 0.0295(17) Uani . . 1.000 C
C7 0.7638(6) 0.4145(7) 0.55601(15) 0.0336(17) Uani . . 1.000 C
C8 0.6885(6) 0.5467(7) 0.57792(14) 0.0307(17) Uani . . 1.000 C
C9 0.6378(6) 0.7043(6) 0.55692(15) 0.0318(17) Uani . . 1.000 C
C10 0.6584(6) 0.7222(7) 0.51374(15) 0.0326(17) Uani . . 1.000 C
C10A 0.7341(6) 0.5903(6) 0.49088(14) 0.0276(16) Uani . . 1.000 C
C10B 0.7580(6) 0.6087(6) 0.44536(14) 0.0279(17) Uani . . 1.000 C
C11 0.7386(7) 0.7913(6) 0.42538(14) 0.0350(17) Uani . . 1.000 C
C12 0.7942(6) 0.8008(6) 0.38061(14) 0.0312(16) Uani . . 1.000 C
C12A 0.7323(6) 0.6410(6) 0.35292(14) 0.0297(16) Uani . . 1.000 C
C15 0.9217(6) 0.2699(7) 0.29666(15) 0.0338(17) Uani . . 1.000 C
C16 1.0128(7) 0.0967(7) 0.30335(17) 0.0459(19) Uani . . 1.000 C
C17 0.7780(7) 0.2762(8) 0.27380(15) 0.0463(19) Uani . . 1.000 C
C19 0.5862(7) 0.6390(8) 0.64338(16) 0.0427(17) Uani . . 1.000 C
C20 0.5434(6) 0.6264(7) 0.35064(15) 0.0340(17) Uani . . 1.000 C
O64 0.3779(4) 0.8831(5) 0.25212(10) 0.0373(11) Uani . . 1.000 O
O68 0.2486(5) 0.5978(5) -0.13131(10) 0.0453(11) Uani . . 1.000 O
N63 0.4225(5) 0.8398(5) 0.21051(11) 0.0331(14) Uani . . 1.000 N
C51 0.3045(6) 0.7814(6) 0.18518(14) 0.0271(16) Uani . . 1.000 C
C52 0.1331(6) 0.7497(6) 0.19804(15) 0.0314(17) Uani . . 1.000 C
C53 0.0712(6) 0.5633(6) 0.18347(14) 0.0310(17) Uani . . 1.000 C
C54 0.0703(6) 0.5585(6) 0.13484(14) 0.0305(16) Uani . . 1.000 C
C54A 0.2481(6) 0.5755(6) 0.12083(14) 0.0263(14) Uani . . 1.000 C
C54B 0.2434(5) 0.5646(6) 0.07254(14) 0.0270(16) Uani . . 1.000 C
C55 0.2106(6) 0.3827(6) 0.05312(15) 0.0315(17) Uani . . 1.000 C
C56 0.1220(6) 0.3935(7) 0.00895(15) 0.0378(17) Uani . . 1.000 C
C56A 0.1991(6) 0.5262(6) -0.01896(14) 0.0286(17) Uani . . 1.000 C
C57 0.1949(6) 0.5047(7) -0.06281(15) 0.0358(17) Uani . . 1.000 C
C58 0.2590(6) 0.6332(7) -0.08831(15) 0.0340(17) Uani . . 1.000 C
C59 0.3296(6) 0.7852(7) -0.06958(15) 0.0338(17) Uani . . 1.000 C
C60 0.3357(6) 0.8070(7) -0.02545(15) 0.0331(17) Uani . . 1.000 C
C60A 0.2706(6) 0.6807(6) 0.00078(15) 0.0277(17) Uani . . 1.000 C
C60B 0.2712(6) 0.7040(6) 0.04736(15) 0.0285(17) Uani . . 1.000 C
C61 0.3087(6) 0.8871(6) 0.06533(14) 0.0330(17) Uani . . 1.000 C
C62 0.2767(6) 0.9065(6) 0.11184(14) 0.0299(16) Uani . . 1.000 C
C62A 0.3401(6) 0.7454(6) 0.13922(14) 0.0269(16) Uani . . 1.000 C
C65 0.1680(6) 0.4106(7) 0.20571(15) 0.0312(16) Uani . . 1.000 C
C66 0.1133(8) 0.2269(7) 0.19125(17) 0.0440(19) Uani . . 1.000 C
C67 0.2898(7) 0.4321(7) 0.23617(16) 0.0423(19) Uani . . 1.000 C
C69 0.3301(8) 0.7163(8) -0.15762(16) 0.051(2) Uani . . 1.000 C
C70 0.5262(6) 0.7182(7) 0.13644(15) 0.0323(17) Uani . . 1.000 C
H2A 1.03760 0.69930 0.30780 0.0420 Uiso calc R 1.000 H
H2B 0.95460 0.59780 0.26650 0.0420 Uiso calc R 1.000 H
H3 1.12900 0.41700 0.31470 0.0390 Uiso calc R 1.000 H
H4A 0.74510 0.36720 0.36180 0.0360 Uiso calc R 1.000 H
H4B 1.06100 0.53440 0.37890 0.0400 Uiso calc R 1.000 H
H4C 1.02970 0.32420 0.37910 0.0400 Uiso calc R 1.000 H
H5A 0.70280 0.22460 0.44100 0.0390 Uiso calc R 1.000 H
H5B 0.88730 0.21090 0.42760 0.0390 Uiso calc R 1.000 H
H6A 0.86870 0.18060 0.50320 0.0440 Uiso calc R 1.000 H
H6B 0.99680 0.32970 0.49120 0.0440 Uiso calc R 1.000 H
H7 0.79970 0.30860 0.57050 0.0400 Uiso calc R 1.000 H
H9 0.59010 0.79770 0.57190 0.0380 Uiso calc R 1.000 H
H10 0.61980 0.82720 0.49920 0.0390 Uiso calc R 1.000 H
H11A 0.80360 0.87770 0.44390 0.0420 Uiso calc R 1.000 H
H11B 0.62120 0.82700 0.42410 0.0420 Uiso calc R 1.000 H
H12A 0.91630 0.80430 0.38260 0.0380 Uiso calc R 1.000 H
H12B 0.75220 0.91200 0.36670 0.0380 Uiso calc R 1.000 H
H14 0.65620 0.79750 0.22040 0.0590 Uiso . R 1.000 H
H16A 0.94190 -0.00100 0.29200 0.0680 Uiso calc R 1.000 H
H16B 1.04280 0.07820 0.33400 0.0680 Uiso calc R 1.000 H
H16C 1.11310 0.10000 0.28840 0.0680 Uiso calc R 1.000 H
H17A 0.73070 0.17060 0.26130 0.0560 Uiso calc R 1.000 H
H17B 0.72130 0.38620 0.26970 0.0560 Uiso calc R 1.000 H
H19A 0.64400 0.75340 0.64350 0.0640 Uiso calc R 1.000 H
H19B 0.58270 0.59760 0.67280 0.0640 Uiso calc R 1.000 H
H19C 0.47340 0.65340 0.62990 0.0640 Uiso calc R 1.000 H
H20A 0.49380 0.74120 0.34200 0.0510 Uiso calc R 1.000 H
H20B 0.51070 0.59340 0.37880 0.0510 Uiso calc R 1.000 H
H20C 0.50510 0.53530 0.32970 0.0510 Uiso calc R 1.000 H
H52A 0.05700 0.84140 0.18490 0.0370 Uiso calc R 1.000 H
H52B 0.13430 0.75950 0.22950 0.0370 Uiso calc R 1.000 H
H53 -0.04590 0.55240 0.19030 0.0370 Uiso calc R 1.000 H
H54A 0.00140 0.65720 0.12220 0.0360 Uiso calc R 1.000 H
H54B 0.02070 0.44520 0.12390 0.0360 Uiso calc R 1.000 H
H54C 0.31220 0.47040 0.13280 0.0320 Uiso calc R 1.000 H
H55A 0.31690 0.31980 0.05180 0.0380 Uiso calc R 1.000 H
H55B 0.14320 0.31280 0.07170 0.0380 Uiso calc R 1.000 H
H56A 0.00550 0.42710 0.01110 0.0450 Uiso calc R 1.000 H
H56B 0.12270 0.27470 -0.00460 0.0450 Uiso calc R 1.000 H
H57 0.14720 0.40010 -0.07570 0.0430 Uiso calc R 1.000 H
H59 0.37360 0.87410 -0.08670 0.0400 Uiso calc R 1.000 H
H60 0.38580 0.91090 -0.01280 0.0400 Uiso calc R 1.000 H
H61A 0.24040 0.97510 0.04810 0.0390 Uiso calc R 1.000 H
H61B 0.42600 0.91510 0.06250 0.0390 Uiso calc R 1.000 H
H62A 0.15650 0.92010 0.11360 0.0360 Uiso calc R 1.000 H
H62B 0.33160 1.01580 0.12360 0.0360 Uiso calc R 1.000 H
H64 0.45170 0.85300 0.27150 0.0560 Uiso . R 1.000 H
H66A 0.18750 0.13820 0.20560 0.0660 Uiso calc R 1.000 H
H66B 0.11630 0.21710 0.16030 0.0660 Uiso calc R 1.000 H
H66C 0.00040 0.20590 0.19850 0.0660 Uiso calc R 1.000 H
H67A 0.34390 0.33120 0.24920 0.0510 Uiso calc R 1.000 H
H67B 0.32330 0.54840 0.24500 0.0510 Uiso calc R 1.000 H
H69A 0.27710 0.83330 -0.15770 0.0770 Uiso calc R 1.000 H
H69B 0.32320 0.66960 -0.18680 0.0770 Uiso calc R 1.000 H
H69C 0.44630 0.72750 -0.14640 0.0770 Uiso calc R 1.000 H
H70A 0.58570 0.82730 0.14540 0.0480 Uiso calc R 1.000 H
H70B 0.54580 0.68980 0.10690 0.0480 Uiso calc R 1.000 H
H70C 0.56570 0.62000 0.15520 0.0480 Uiso calc R 1.000 H

loop_
_atom_type_symbol
_atom_type_description
_atom_type_scat_dispersion_real
_atom_type_scat_dispersion_imag
_atom_type_scat_source
O O 0.0106 0.0060 'International Tables Vol C Tables 4.2.6.8 and 6.1.1.4'
N N 0.0061 0.0033 'International Tables Vol C Tables 4.2.6.8 and 6.1.1.4'
H H 0.0000 0.0000 'International Tables Vol C Tables 4.2.6.8 and 6.1.1.4'
C C 0.0033 0.0016 'International Tables Vol C Tables 4.2.6.8 and 6.1.1.4'

loop_
_geom_angle_atom_site_label_1
_geom_angle_atom_site_label_2
_geom_angle_atom_site_label_3
_geom_angle
_geom_angle_publ_flag
C8 O18 C19 118.2(4) no
N13 O14 H14 107.55 no
C58 O68 C69 117.6(4) no
N63 O64 H64 111.96 no
O14 N13 C1 113.0(4) yes
O64 N63 C51 114.3(4) yes
N13 C1 C2 123.1(4) no
C2 C1 C12A 121.0(4) no
N13 C1 C12A 115.9(4) no
C1 C2 C3 114.0(4) no
C4 C3 C15 112.2(4) no
C2 C3 C15 114.3(4) no
C2 C3 C4 109.1(4) no
C3 C4 C4A 111.5(4) no
C4 C4A C12A 114.0(4) no
C4B C4A C12A 112.0(4) no
C4 C4A C4B 110.8(4) no
C5 C4B C10B 120.0(4) no
C4A C4B C10B 124.4(4) no
C4A C4B C5 115.5(4) no
C4B C5 C6 111.8(4) no
C5 C6 C6A 112.1(4) no
C6 C6A C10A 117.8(4) no
C7 C6A C10A 120.3(4) no
C6 C6A C7 121.8(4) no
C6A C7 C8 120.9(5) no
O18 C8 C7 115.9(4) no
O18 C8 C9 124.2(4) no
C7 C8 C9 119.8(4) no
C8 C9 C10 119.0(4) no
C9 C10 C10A 122.2(5) no
C6A C10A C10B 119.7(4) no
C6A C10A C10 117.7(4) no
C10 C10A C10B 122.6(4) no
C10A C10B C11 118.2(4) no
C4B C10B C10A 120.6(4) no
C4B C10B C11 121.2(4) no
C10B C11 C12 113.5(4) no
C11 C12 C12A 112.1(4) no
C1 C12A C4A 111.4(4) no
C12 C12A C20 110.7(4) no
C1 C12A C20 110.7(4) no
C4A C12A C12 107.4(4) no
C1 C12A C12 107.7(4) no
C4A C12A C20 108.9(4) no
C3 C15 C16 115.1(4) no
C3 C15 C17 124.3(5) no
C16 C15 C17 120.6(5) no
C3 C2 H2A 108.80 no
H2A C2 H2B 107.60 no
C1 C2 H2B 108.72 no
C3 C2 H2B 108.77 no
C1 C2 H2A 108.79 no
C2 C3 H3 106.90 no
C15 C3 H3 106.93 no
C4 C3 H3 107.02 no
C3 C4 H4C 109.31 no
C3 C4 H4B 109.34 no
H4B C4 H4C 107.97 no
C4A C4 H4B 109.30 no
C4A C4 H4C 109.38 no
C4 C4A H4A 106.46 no
C4B C4A H4A 106.56 no
C12A C4A H4A 106.50 no
C4B C5 H5A 109.26 no
H5A C5 H5B 107.97 no
C6 C5 H5B 109.24 no
C6 C5 H5A 109.20 no
C4B C5 H5B 109.34 no
C5 C6 H6A 109.22 no
C6A C6 H6B 109.11 no
C6A C6 H6A 109.23 no
C5 C6 H6B 109.25 no
H6A C6 H6B 107.84 no
C8 C7 H7 119.58 no
C6A C7 H7 119.49 no
C8 C9 H9 120.57 no
C10 C9 H9 120.43 no
C10A C10 H10 118.84 no
C9 C10 H10 118.99 no
C12 C11 H11B 108.77 no
H11A C11 H11B 107.74 no
C12 C11 H11A 108.87 no
C10B C11 H11A 108.84 no
C10B C11 H11B 108.97 no
C12A C12 H12B 109.24 no
C11 C12 H12B 109.14 no
C12A C12 H12A 109.15 no
C11 C12 H12A 109.21 no
H12A C12 H12B 107.90 no
C15 C16 H16B 109.45 no
H16A C16 H16C 109.42 no
H16B C16 H16C 109.55 no
H16A C16 H16B 109.48 no
C15 C16 H16A 109.48 no
C15 C16 H16C 109.45 no
H17A C17 H17B 119.95 no
C15 C17 H17A 119.99 no
C15 C17 H17B 120.07 no
O18 C19 H19B 109.45 no
H19A C19 H19C 109.51 no
O18 C19 H19C 109.53 no
O18 C19 H19A 109.45 no
H19A C19 H19B 109.46 no
H19B C19 H19C 109.43 no
C12A C20 H20C 109.47 no
C12A C20 H20B 109.48 no
H20B C20 H20C 109.47 no
H20A C20 H20B 109.43 no
C12A C20 H20A 109.48 no
H20A C20 H20C 109.49 no
N63 C51 C52 123.5(4) no
C52 C51 C62A 119.4(4) no
N63 C51 C62A 117.1(4) no
C51 C52 C53 110.3(4) no
C52 C53 C65 114.1(4) no
C54 C53 C65 113.2(4) no
C52 C53 C54 106.7(4) no
C53 C54 C54A 111.5(4) no
C54 C54A C62A 112.8(4) no
C54B C54A C62A 112.3(4) no
C54 C54A C54B 110.1(4) no
C54A C54B C60B 123.9(4) no
C55 C54B C60B 120.0(4) no
C54A C54B C55 116.1(4) no
C54B C55 C56 112.0(4) no
C55 C56 C56A 112.6(4) no
C56 C56A C57 122.1(4) no
C57 C56A C60A 120.1(4) no
C56 C56A C60A 117.7(4) no
C56A C57 C58 121.2(5) no
O68 C58 C59 124.2(4) no
C57 C58 C59 119.5(4) no
O68 C58 C57 116.3(4) no
C58 C59 C60 119.6(5) no
C59 C60 C60A 122.0(5) no
C56A C60A C60 117.6(4) no
C56A C60A C60B 119.7(4) no
C60 C60A C60B 122.8(4) no
C54B C60B C61 122.0(4) no
C60A C60B C61 117.5(4) no
C54B C60B C60A 120.5(4) no
C60B C61 C62 113.7(4) no
C61 C62 C62A 112.5(4) no
C51 C62A C54A 111.6(4) no
C51 C62A C62 107.8(4) no
C54A C62A C62 108.2(4) no
C54A C62A C70 108.0(4) no
C62 C62A C70 110.5(4) no
C51 C62A C70 110.8(4) no
C53 C65 C67 124.0(5) no
C66 C65 C67 120.7(5) no
C53 C65 C66 115.3(4) no
C51 C52 H52A 109.60 no
C51 C52 H52B 109.60 no
C53 C52 H52A 109.60 no
C53 C52 H52B 109.58 no
H52A C52 H52B 108.07 no
C52 C53 H53 107.52 no
C54 C53 H53 107.46 no
C65 C53 H53 107.51 no
C53 C54 H54A 109.37 no
C53 C54 H54B 109.28 no
C54A C54 H54A 109.30 no
C54A C54 H54B 109.33 no
H54A C54 H54B 108.03 no
C54 C54A H54C 107.08 no
C54B C54A H54C 107.20 no
C62A C54A H54C 107.03 no
C54B C55 H55A 109.17 no
C54B C55 H55B 109.17 no
C56 C55 H55A 109.27 no
C56 C55 H55B 109.27 no
H55A C55 H55B 107.88 no
C55 C56 H56A 109.13 no
C55 C56 H56B 109.06 no
C56A C56 H56A 109.05 no
C56A C56 H56B 109.11 no
H56A C56 H56B 107.76 no
C56A C57 H57 119.40 no
C58 C57 H57 119.36 no
C58 C59 H59 120.23 no
C60 C59 H59 120.16 no
C59 C60 H60 119.08 no
C60A C60 H60 118.95 no
C60B C61 H61A 108.80 no
C60B C61 H61B 108.82 no
C62 C61 H61A 108.87 no
C62 C61 H61B 108.84 no
H61A C61 H61B 107.68 no
C61 C62 H62A 109.03 no
C61 C62 H62B 109.07 no
C62A C62 H62A 109.16 no
C62A C62 H62B 109.17 no
H62A C62 H62B 107.82 no
C65 C66 H66A 109.50 no
C65 C66 H66B 109.50 no
C65 C66 H66C 109.48 no
H66A C66 H66B 109.46 no
H66A C66 H66C 109.44 no
H66B C66 H66C 109.44 no
C65 C67 H67A 119.96 no
C65 C67 H67B 119.95 no
H67A C67 H67B 120.10 no
O68 C69 H69A 109.52 no
O68 C69 H69B 109.42 no
O68 C69 H69C 109.40 no
H69A C69 H69B 109.53 no
H69A C69 H69C 109.44 no
H69B C69 H69C 109.52 no
C62A C70 H70A 109.51 no
C62A C70 H70B 109.48 no
C62A C70 H70C 109.48 no
H70A C70 H70B 109.48 no
H70A C70 H70C 109.48 no
H70B C70 H70C 109.39 no

loop_
_geom_bond_atom_site_label_1
_geom_bond_atom_site_label_2
_geom_bond_site_symmetry_1
_geom_bond_site_symmetry_2
_geom_bond_distance
_geom_bond_publ_flag
O14 N13 . . 1.419(5) yes
N13 C1 . . 1.288(6) yes
O18 C8 . . 1.373(5) yes
O18 C19 . . 1.420(7) yes
C4B C10B . . 1.344(6) yes
O64 N63 . . 1.428(5) yes
N63 C51 . . 1.265(6) yes
O68 C58 . . 1.372(6) yes
O68 C69 . . 1.423(7) yes
C54B C60B . . 1.346(6) yes
O64 H64 . . 0.8441 no
O14 H14 . . 0.9551 no
C1 C2 . . 1.493(7) no
C1 C12A . . 1.534(6) no
C2 C3 . . 1.519(7) no
C3 C4 . . 1.524(6) no
C3 C15 . . 1.523(7) no
C4 C4A . . 1.540(7) no
C4A C12A . . 1.560(6) no
C4A C4B . . 1.515(6) no
C4B C5 . . 1.517(6) no
C5 C6 . . 1.507(6) no
C6 C6A . . 1.504(7) no
C6A C10A . . 1.409(6) no
C6A C7 . . 1.392(7) no
C7 C8 . . 1.385(7) no
C8 C9 . . 1.399(7) no
C9 C10 . . 1.390(7) no
C10 C10A . . 1.402(7) no
C10A C10B . . 1.469(6) no
C10B C11 . . 1.512(6) no
C11 C12 . . 1.521(6) no
C12 C12A . . 1.540(6) no
C12A C20 . . 1.536(7) no
C15 C16 . . 1.503(7) no
C15 C17 . . 1.313(7) no
C2 H2A . . 0.9898 no
C2 H2B . . 0.9911 no
C3 H3 . . 1.0003 no
C4 H4C . . 0.9893 no
C4 H4B . . 0.9900 no
C4A H4A . . 1.0002 no
C5 H5A . . 0.9906 no
C5 H5B . . 0.9891 no
C6 H6A . . 0.9898 no
C6 H6B . . 0.9905 no
C7 H7 . . 0.9493 no
C9 H9 . . 0.9492 no
C10 H10 . . 0.9504 no
C11 H11A . . 0.9906 no
C11 H11B . . 0.9894 no
C12 H12B . . 0.9891 no
C12 H12A . . 0.9898 no
C16 H16B . . 0.9809 no
C16 H16C . . 0.9806 no
C16 H16A . . 0.9798 no
C17 H17B . . 0.9498 no
C17 H17A . . 0.9507 no
C19 H19B . . 0.9789 no
C19 H19C . . 0.9792 no
C19 H19A . . 0.9802 no
C20 H20C . . 0.9799 no
C20 H20A . . 0.9801 no
C20 H20B . . 0.9806 no
C51 C62A . . 1.525(6) no
C51 C52 . . 1.508(7) no
C52 C53 . . 1.544(6) no
C53 C65 . . 1.524(7) no
C53 C54 . . 1.529(6) no
C54 C54A . . 1.558(7) no
C54A C54B . . 1.517(6) no
C54A C62A . . 1.563(6) no
C54B C55 . . 1.511(6) no
C55 C56 . . 1.504(7) no
C56 C56A . . 1.505(7) no
C56A C60A . . 1.415(6) no
C56A C57 . . 1.385(6) no
C57 C58 . . 1.389(7) no
C58 C59 . . 1.385(7) no
C59 C60 . . 1.393(7) no
C60 C60A . . 1.395(7) no
C60A C60B . . 1.474(7) no
C60B C61 . . 1.508(6) no
C61 C62 . . 1.517(6) no
C62 C62A . . 1.546(6) no
C62A C70 . . 1.539(7) no
C65 C66 . . 1.508(7) no
C65 C67 . . 1.320(7) no
C52 H52A . . 0.9900 no
C52 H52B . . 0.9909 no
C53 H53 . . 1.0001 no
C54 H54A . . 0.9900 no
C54 H54B . . 0.9900 no
C54A H54C . . 1.0001 no
C55 H55A . . 0.9902 no
C55 H55B . . 0.9900 no
C56 H56A . . 0.9896 no
C56 H56B . . 0.9899 no
C57 H57 . . 0.9503 no
C59 H59 . . 0.9497 no
C60 H60 . . 0.9505 no
C61 H61A . . 0.9910 no
C61 H61B . . 0.9898 no
C62 H62A . . 0.9902 no
C62 H62B . . 0.9898 no
C66 H66A . . 0.9800 no
C66 H66B . . 0.9785 no
C66 H66C . . 0.9804 no
C67 H67A . . 0.9499 no
C67 H67B . . 0.9494 no
C69 H69A . . 0.9796 no
C69 H69B . . 0.9788 no
C69 H69C . . 0.9804 no
C70 H70A . . 0.9800 no
C70 H70B . . 0.9809 no
C70 H70C . . 0.9797 no

loop_
_geom_contact_atom_site_label_1
_geom_contact_atom_site_label_2
_geom_contact_distance
_geom_contact_site_symmetry_2
_geom_contact_publ_flag
O14 O64 3.171(5) . no
O14 N63 2.772(5) . no
O18 C16 3.407(7) 2_756 no
O64 O14 3.171(5) . no
O64 N13 2.773(5) . no
O68 C70 3.404(7) 2_645 no
O14 H2B 2.2368 . no
O14 H16A 2.7150 1_565 no
O14 H64 2.7431 . no
O18 H20A 2.7723 2_646 no
O18 H16B 2.6631 2_756 no
O64 H67B 2.5616 . no
O64 H52B 2.2420 . no
O64 H66A 2.7895 1_565 no
O64 H19B 2.8513 2_656 no
O64 H14 2.6405 . no
O68 H66C 2.8987 2_555 no
O68 H70A 2.5032 2_645 no
N13 O64 2.773(5) . no
N13 N63 3.011(5) . no
N63 O14 2.772(5) . no
N63 N13 3.011(5) . no
N63 C67 3.374(7) . no
N13 H17B 2.7700 . no
N13 H20A 2.5865 . no
N13 H16A 2.8022 1_565 no
N13 H20C 2.7412 . no
N13 H64 2.0551 . no
N63 H67B 2.6071 . no
N63 H14 1.9235 . no
N63 H66A 2.9424 1_565 no
N63 H70C 2.7393 . no
N63 H70A 2.5469 . no
C1 C17 3.137(7) . no
C4A C17 3.475(7) . no
C6 C10A 3.521(7) 2_746 no
C10A C6 3.521(7) 2_756 no
C10B C20 3.306(7) . no
C16 O18 3.407(7) 2_746 no
C16 C19 3.535(8) 2_746 no
C17 C4A 3.475(7) . no
C17 C1 3.137(7) . no
C19 C16 3.535(8) 2_756 no
C20 C10B 3.306(7) . no
C51 C67 3.085(7) . no
C52 C66 3.597(7) 1_565 no
C56 C60A 3.560(7) 2_545 no
C60A C56 3.560(7) 2_555 no
C60B C70 3.323(7) . no
C66 C52 3.597(7) 1_545 no
C67 C51 3.085(7) . no
C67 N63 3.374(7) . no
C70 O68 3.404(7) 2_655 no
C70 C60B 3.323(7) . no
C1 H17B 2.4760 . no
C1 H16A 2.8506 1_565 no
C2 H16A 2.9494 1_565 no
C2 H17B 2.6189 . no
C2 H52B 2.9432 1_655 no
C2 H12A 3.0871 . no
C4 H5B 2.7772 . no
C4 H12A 2.8823 . no
C4 H16B 2.9265 . no
C4B H12A 3.0421 . no
C4B H20B 2.7289 . no
C5 H4C 2.8224 . no
C5 H11A 3.0596 1_545 no
C8 H11B 3.0087 2_646 no
C9 H19A 2.7425 . no
C9 H5A 2.7827 2_656 no
C9 H19C 2.7915 . no
C10 H11B 2.9138 . no
C10 H6B 2.9382 2_756 no
C10 H11A 2.8433 . no
C10A H6B 2.8486 2_756 no
C10B H20B 2.7621 . no
C11 H10 2.6127 . no
C11 H20B 2.6970 . no
C12 H4B 2.9582 . no
C15 H4A 2.7133 . no
C16 H4C 2.9246 . no
C16 H2A 2.9972 1_545 no
C17 H69B 2.8926 2_645 no
C17 H4A 2.8874 . no
C17 H2B 2.8335 . no
C19 H9 2.5473 . no
C19 H16B 3.0682 2_756 no
C20 H64 3.0483 . no
C20 H11B 2.7798 . no
C51 H14 2.9697 . no
C51 H67B 2.5640 . no
C51 H66A 2.9383 1_565 no
C52 H67B 2.5348 . no
C52 H2B 2.9410 1_455 no
C52 H62A 2.9703 . no
C52 H66A 2.9606 1_565 no
C53 H2B 2.8739 1_455 no
C54 H66B 2.7041 . no
C54 H62A 2.9018 . no
C54 H55B 2.8165 . no
C54B H62A 3.0802 . no
C54B H70B 2.7559 . no
C55 H54B 2.8677 . no
C55 H61A 3.0796 1_545 no
C58 H61B 3.0848 2_645 no
C59 H69C 2.7139 . no
C59 H69A 2.7857 . no
C59 H55A 2.8886 2_655 no
C60 H56A 2.9948 2_555 no
C60 H61B 2.9076 . no
C60 H55A 3.0229 2_655 no
C60 H61A 2.8092 . no
C60A H56A 2.9082 2_555 no
C60B H70B 2.7751 . no
C61 H60 2.5993 . no
C61 H70B 2.6729 . no
C62 H54A 2.9629 . no
C62 H52A 3.0828 . no
C65 H2B 3.0478 1_455 no
C65 H54C 2.7115 . no
C66 H54B 2.7272 . no
C66 H52A 2.9383 1_545 no
C67 H3 2.9058 1_455 no
C67 H52B 2.7666 . no
C69 H66C 2.8676 2_555 no
C69 H59 2.5204 . no
C69 H70A 3.0201 2_645 no
C70 H61B 2.8098 . no
C70 H14 2.8113 . no
H2A C16 2.9972 1_565 no
H2A H4B 2.5472 . no
H2A H16A 2.4200 1_565 no
H2B C65 3.0478 1_655 no
H2B C52 2.9410 1_655 no
H2B C53 2.8739 1_655 no
H2B O14 2.2368 . no
H2B C17 2.8335 . no
H2B H53 2.4195 1_655 no
H2B H17B 2.4864 . no
H2B H52B 2.3016 1_655 no
H3 H19A 2.4867 2_746 no
H3 H16C 2.5221 . no
H3 C67 2.9058 1_655 no
H4A C17 2.8874 . no
H4A H5B 2.5569 . no
H4A C15 2.7133 . no
H4A H20C 2.4596 . no
H4A H19C 2.4296 2_646 no
H4B C12 2.9582 . no
H4B H12A 2.3547 . no
H4B H2A 2.5472 . no
H4C C5 2.8224 . no
H4C C16 2.9246 . no
H4C H5B 2.1758 . no
H4C H16B 2.3393 . no
H5A H19C 2.5873 2_646 no
H5A C9 2.7827 2_646 no
H5A H9 2.4414 2_646 no
H5B H4A 2.5569 . no
H5B H4C 2.1758 . no
H5B C4 2.7772 . no
H6A H7 2.4387 . no
H6B C10 2.9382 2_746 no
H6B C10A 2.8486 2_746 no
H6B H11A 2.5084 2_746 no
H7 H6A 2.4387 . no
H9 C19 2.5473 . no
H9 H19A 2.2760 . no
H9 H5A 2.4414 2_656 no
H9 H19C 2.3954 . no
H10 H11A 2.4301 . no
H10 C11 2.6127 . no
H10 H11B 2.3622 . no
H11A H10 2.4301 . no
H11A H6B 2.5084 2_756 no
H11A C5 3.0596 1_565 no
H11A C10 2.8433 . no
H11B C20 2.7798 . no
H11B C10 2.9138 . no
H11B H20B 2.3822 . no
H11B C8 3.0087 2_656 no
H11B H10 2.3622 . no
H12A C4B 3.0421 . no
H12A H4B 2.3547 . no
H12A C2 3.0871 . no
H12A C4 2.8823 . no
H12B H20A 2.5216 . no
H12B H19C 2.5911 2_656 no
H14 H70A 2.3829 . no
H14 C70 2.8113 . no
H14 H64 2.4576 . no
H14 O64 2.6405 . no
H14 N63 1.9235 . no
H14 C51 2.9697 . no
H14 H70C 2.4968 . no
H16A H2A 2.4200 1_545 no
H16A H17A 2.2869 . no
H16A O14 2.7149 1_545 no
H16A N13 2.8022 1_545 no
H16A C1 2.8506 1_545 no
H16A C2 2.9494 1_545 no
H16B C19 3.0682 2_746 no
H16B C4 2.9265 . no
H16B H4C 2.3393 . no
H16B O18 2.6631 2_746 no
H16C H3 2.5221 . no
H17A H16A 2.2869 . no
H17A H69B 2.3410 2_645 no
H17B C1 2.4760 . no
H17B N13 2.7700 . no
H17B H2B 2.4864 . no
H17B C2 2.6189 . no
H19A C9 2.7425 . no
H19A H3 2.4867 2_756 no
H19A H9 2.2760 . no
H19B H64 2.5733 2_646 no
H19B O64 2.8513 2_646 no
H19C H12B 2.5911 2_646 no
H19C H9 2.3954 . no
H19C H4A 2.4296 2_656 no
H19C C9 2.7915 . no
H19C H5A 2.5873 2_656 no
H20A H12B 2.5216 . no
H20A H64 2.3644 . no
H20A N13 2.5865 . no
H20A O18 2.7723 2_656 no
H20B C4B 2.7289 . no
H20B C10B 2.7621 . no
H20B H11B 2.3822 . no
H20B C11 2.6970 . no
H20C H4A 2.4596 . no
H20C N13 2.7412 . no
H52A C62 3.0828 . no
H52A C66 2.9383 1_565 no
H52A H54A 2.4159 . no
H52A H62A 2.5260 . no
H52A H66A 2.5294 1_565 no
H52B O64 2.2420 . no
H52B C2 2.9432 1_455 no
H52B C67 2.7666 . no
H52B H2B 2.3016 1_455 no
H52B H67B 2.2310 . no
H53 H2B 2.4195 1_455 no
H54A C62 2.9629 . no
H54A H52A 2.4159 . no
H54A H62A 2.3747 . no
H54A H57 2.5679 2_555 no
H54B C55 2.8677 . no
H54B C66 2.7272 . no
H54B H55B 2.2346 . no
H54B H66B 2.1644 . no
H54C C65 2.7115 . no
H54C H55B 2.5447 . no
H54C H70C 2.3950 . no
H55A C59 2.8886 2_645 no
H55A C60 3.0229 2_645 no
H55B C54 2.8165 . no
H55B H54B 2.2346 . no
H55B H54C 2.5447 . no
H56A C60 2.9948 2_545 no
H56A C60A 2.9082 2_545 no
H56B H57 2.4518 . no
H57 H56B 2.4518 . no
H57 H54A 2.5679 2_545 no
H59 C69 2.5204 . no
H59 H69A 2.3141 . no
H59 H69C 2.3026 . no
H59 H70B 2.5590 2_655 no
H60 C61 2.5993 . no
H60 H61A 2.3949 . no
H60 H61B 2.3586 . no
H61A C55 3.0796 1_565 no
H61A C60 2.8092 . no
H61A H60 2.3949 . no
H61B C60 2.9076 . no
H61B C70 2.8098 . no
H61B H60 2.3586 . no
H61B H70B 2.3465 . no
H61B C58 3.0848 2_655 no
H62A C52 2.9703 . no
H62A C54 2.9018 . no
H62A C54B 3.0802 . no
H62A H52A 2.5260 . no
H62A H54A 2.3747 . no
H62B H70A 2.5456 . no
H62B H69C 2.4625 2_655 no
H64 O14 2.7431 . no
H64 N13 2.0551 . no
H64 C20 3.0483 . no
H64 H14 2.4576 . no
H64 H20A 2.3644 . no
H64 H19B 2.5733 2_656 no
H66A O64 2.7895 1_545 no
H66A N63 2.9424 1_545 no
H66A C51 2.9383 1_545 no
H66A C52 2.9606 1_545 no
H66A H52A 2.5294 1_545 no
H66A H67A 2.2952 . no
H66B C54 2.7041 . no
H66B H54B 2.1644 . no
H66C O68 2.8987 2_545 no
H66C C69 2.8676 2_545 no
H67A H66A 2.2952 . no
H67B O64 2.5616 . no
H67B N63 2.6071 . no
H67B C51 2.5640 . no
H67B C52 2.5348 . no
H67B H52B 2.2310 . no
H69A C59 2.7857 . no
H69A H59 2.3141 . no
H69A H70C 2.5040 2_655 no
H69B C17 2.8926 2_655 no
H69B H17A 2.3410 2_655 no
H69C C59 2.7139 . no
H69C H59 2.3026 . no
H69C H62B 2.4625 2_645 no
H70A N63 2.5469 . no
H70A H14 2.3829 . no
H70A H62B 2.5456 . no
H70A O68 2.5032 2_655 no
H70A C69 3.0201 2_655 no
H70B C54B 2.7559 . no
H70B C60B 2.7751 . no
H70B C61 2.6729 . no
H70B H61B 2.3465 . no
H70B H59 2.5590 2_645 no
H70C N63 2.7393 . no
H70C H14 2.4968 . no
H70C H54C 2.3950 . no
H70C H69A 2.5040 2_645 no

loop_
_geom_hbond_atom_site_label_D
_geom_hbond_atom_site_label_H
_geom_hbond_atom_site_label_A
_geom_hbond_site_symmetry_A
_geom_hbond_distance_DH
_geom_hbond_distance_HA
_geom_hbond_distance_DA
_geom_hbond_angle_DHA
_geom_hbond_publ_flag
O14 H14 N63 . 0.96 1.92 2.772(5) 147 yes
O64 H64 N13 . 0.84 2.06 2.773(5) 142 yes
C2 H2B O14 . 0.99 2.24 2.659(6) 104 no
C52 H52B O64 . 0.99 2.24 2.685(6) 106 no
C67 H67B O64 . 0.95 2.56 3.492(7) 167 no
C67 H67B N63 . 0.95 2.61 3.374(7) 138 no
C70 H70A O68 2_655 0.98 2.50 3.404(7) 153 no

loop_
_geom_torsion_atom_site_label_1
_geom_torsion_atom_site_label_2
_geom_torsion_atom_site_label_3
_geom_torsion_atom_site_label_4
_geom_torsion
_geom_torsion_publ_flag
C19 O18 C8 C7 -176.4(5) no
C19 O18 C8 C9 4.6(7) no
C69 O68 C58 C57 -172.8(5) no
C69 O68 C58 C59 6.5(7) no
O14 N13 C1 C2 -0.8(6) no
O14 N13 C1 C12A 177.5(4) no
O64 N63 C51 C52 -3.3(6) no
O64 N63 C51 C62A 175.6(4) no
C12A C1 C2 C3 39.2(6) no
N13 C1 C2 C3 -142.6(5) no
N13 C1 C12A C4A 150.6(4) no
N13 C1 C12A C12 -91.9(5) no
C2 C1 C12A C4A -31.1(6) no
N13 C1 C12A C20 29.2(6) no
C2 C1 C12A C12 86.4(5) no
C2 C1 C12A C20 -152.5(4) no
C1 C2 C3 C15 74.5(5) no
C1 C2 C3 C4 -52.0(5) no
C2 C3 C15 C16 157.2(4) no
C2 C3 C4 C4A 61.2(5) no
C15 C3 C4 C4A -66.5(5) no
C4 C3 C15 C17 102.2(6) no
C2 C3 C15 C17 -22.7(7) no
C4 C3 C15 C16 -77.9(5) no
C3 C4 C4A C12A -55.9(5) no
C3 C4 C4A C4B 176.7(4) no
C4B C4A C12A C12 47.5(5) no
C12A C4A C4B C5 160.5(4) no
C4B C4A C12A C1 165.2(4) no
C4B C4A C12A C20 -72.5(5) no
C4 C4A C12A C20 160.8(4) no
C4 C4A C12A C12 -79.3(5) no
C4 C4A C4B C5 -71.0(5) no
C4 C4A C4B C10B 111.3(5) no
C12A C4A C4B C10B -17.2(7) no
C4 C4A C12A C1 38.4(5) no
C4A C4B C10B C11 -2.4(8) no
C4A C4B C5 C6 151.1(4) no
C4A C4B C10B C10A 176.4(4) no
C5 C4B C10B C11 -180.0(4) no
C5 C4B C10B C10A -1.2(7) no
C10B C4B C5 C6 -31.1(6) no
C4B C5 C6 C6A 48.2(5) no
C5 C6 C6A C10A -36.1(6) no
C5 C6 C6A C7 147.2(5) no
C7 C6A C10A C10B -179.2(4) no
C10A C6A C7 C8 -0.5(7) no
C7 C6A C10A C10 0.5(7) no
C6 C6A C7 C8 176.2(5) no
C6 C6A C10A C10 -176.3(4) no
C6 C6A C10A C10B 4.0(7) no
C6A C7 C8 C9 -1.1(7) no
C6A C7 C8 O18 179.9(4) no
C7 C8 C9 C10 2.5(7) no
O18 C8 C9 C10 -178.5(5) no
C8 C9 C10 C10A -2.5(7) no
C9 C10 C10A C10B -179.4(5) no
C9 C10 C10A C6A 1.0(7) no
C10 C10A C10B C4B -163.7(5) no
C6A C10A C10B C4B 15.9(7) no
C10 C10A C10B C11 15.1(7) no
C6A C10A C10B C11 -165.3(5) no
C10A C10B C11 C12 170.2(4) no
C4B C10B C11 C12 -11.0(7) no
C10B C11 C12 C12A 44.3(6) no
C11 C12 C12A C20 56.5(5) no
C11 C12 C12A C4A -62.4(5) no
C11 C12 C12A C1 177.6(4) no
N63 C51 C62A C62 -98.9(5) no
N63 C51 C62A C54A 142.4(4) no
C52 C51 C62A C62 80.0(5) no
N63 C51 C62A C70 22.0(6) no
C52 C51 C62A C54A -38.6(6) no
C62A C51 C52 C53 49.9(5) no
N63 C51 C52 C53 -131.3(5) no
C52 C51 C62A C70 -159.0(4) no
C51 C52 C53 C54 -60.0(5) no
C51 C52 C53 C65 65.8(5) no
C65 C53 C54 C54A -61.7(5) no
C52 C53 C65 C66 -178.4(4) no
C52 C53 C65 C67 2.8(7) no
C52 C53 C54 C54A 64.7(5) no
C54 C53 C65 C66 -56.0(6) no
C54 C53 C65 C67 125.2(5) no
C53 C54 C54A C62A -55.4(5) no
C53 C54 C54A C54B 178.3(4) no
C54 C54A C54B C60B 108.9(5) no
C62A C54A C54B C55 160.2(4) no
C62A C54A C54B C60B -17.7(6) no
C54 C54A C54B C55 -73.2(5) no
C54B C54A C62A C62 46.2(5) no
C54B C54A C62A C70 -73.4(5) no
C54 C54A C62A C70 161.5(4) no
C54 C54A C62A C51 39.4(5) no
C54 C54A C62A C62 -78.9(4) no
C54B C54A C62A C51 164.6(4) no
C54A C54B C55 C56 149.8(4) no
C55 C54B C60B C61 -178.4(4) no
C55 C54B C60B C60A -0.2(7) no
C60B C54B C55 C56 -32.1(6) no
C54A C54B C60B C60A 177.6(4) no
C54A C54B C60B C61 -0.6(7) no
C54B C55 C56 C56A 47.7(5) no
C55 C56 C56A C60A -33.7(6) no
C55 C56 C56A C57 149.2(5) no
C56 C56A C57 C58 176.5(5) no
C57 C56A C60A C60B 178.7(5) no
C56 C56A C60A C60 -177.3(4) no
C56 C56A C60A C60B 1.6(7) no
C60A C56A C57 C58 -0.4(7) no
C57 C56A C60A C60 -0.2(7) no
C56A C57 C58 O68 179.8(4) no
C56A C57 C58 C59 0.5(8) no
O68 C58 C59 C60 -179.2(5) no
C57 C58 C59 C60 0.1(7) no
C58 C59 C60 C60A -0.8(8) no
C59 C60 C60A C60B -178.0(5) no
C59 C60 C60A C56A 0.9(7) no
C56A C60A C60B C61 -165.1(4) no
C60 C60A C60B C54B -164.5(5) no
C56A C60A C60B C54B 16.7(7) no
C60 C60A C60B C61 13.8(7) no
C54B C60B C61 C62 -12.1(7) no
C60A C60B C61 C62 169.6(4) no
C60B C61 C62 C62A 43.3(6) no
C61 C62 C62A C54A -60.4(5) no
C61 C62 C62A C70 57.7(5) no
C61 C62 C62A C51 178.9(4) no

loop_
_cod_related_entry_id
_cod_related_entry_database
_cod_related_entry_code
1 ChemSpider 24731953
